data_1576903
loop_
_publ_author_name
'Chen, Siying'
'Yang, Junli'
'Liu, Shuaijie'
'Huo, Yehong'
'Cheng, Xin'
'Li, Lingling'
'Ji, Wei'

_publ_section_title
;
 Natural monosaccharide-based piezoelectric supramolecular materials for
 energy harvesting and information transmission.
;
_journal_issue 11
_journal_name_full 'Chemical science'
_journal_page_first 5416
_journal_page_last 5429
_journal_paper_doi 10.1039/d5sc07918g
_journal_volume 17
_journal_year 2026
_chemical_absolute_configuration ad
_chemical_formula_moiety 'C6 H12 O6'
_chemical_formula_sum 'C6 H12 O6'
_chemical_formula_weight 180.16
_space_group_crystal_system orthorhombic
_space_group_IT_number 19
_space_group_name_Hall 'P 2ac 2ab'
_space_group_name_H-M_alt 'P 21 21 21'
_atom_sites_solution_hydrogens mixed
_audit_creation_method SHELXL-2018/3
_audit_update_record
;
2025-08-03 deposited with the CCDC.	2026-01-09 downloaded from the CCDC.
;
_cell_angle_alpha 90.00(3)
_cell_angle_beta 90.00(3)
_cell_angle_gamma 90.00(3)
_cell_formula_units_Z 4
_cell_length_a 6.230(2)
_cell_length_b 6.529(2)
_cell_length_c 17.766(4)
_cell_measurement_reflns_used 9887
_cell_measurement_temperature 297(2)
_cell_measurement_theta_max 72.63
_cell_measurement_theta_min 4.98
_cell_volume 722.6(4)
_computing_structure_refinement 'SHELXL-2018/3 (Sheldrick, 2018)'
_computing_structure_solution 'SHELXT 2018/2 (Sheldrick, 2018)'
_diffrn_ambient_temperature 297(2)
_diffrn_measured_fraction_theta_full 0.980
_diffrn_measured_fraction_theta_max 0.980
_diffrn_measurement_device_type 'Bruker D8 VENTURE'
_diffrn_measurement_method '\f and \w scans'
_diffrn_radiation_type CuK\a
_diffrn_radiation_wavelength 1.54178
_diffrn_reflns_av_R_equivalents 0.0334
_diffrn_reflns_av_unetI/netI 0.0187
_diffrn_reflns_Laue_measured_fraction_full 0.980
_diffrn_reflns_Laue_measured_fraction_max 0.980
_diffrn_reflns_limit_h_max 7
_diffrn_reflns_limit_h_min -7
_diffrn_reflns_limit_k_max 7
_diffrn_reflns_limit_k_min -7
_diffrn_reflns_limit_l_max 21
_diffrn_reflns_limit_l_min -21
_diffrn_reflns_number 10773
_diffrn_reflns_point_group_measured_fraction_full 0.982
_diffrn_reflns_point_group_measured_fraction_max 0.982
_diffrn_reflns_theta_full 67.679
_diffrn_reflns_theta_max 68.206
_diffrn_reflns_theta_min 4.978
_exptl_absorpt_coefficient_mu 1.312
_exptl_absorpt_correction_T_max 0.7536
_exptl_absorpt_correction_T_min 0.6429
_exptl_absorpt_correction_type multi-scan
_exptl_absorpt_process_details
;
SADABS-2016/2 - Bruker AXS area detector scaling and absorption correction 
;
_exptl_crystal_colour colourless
_exptl_crystal_density_diffrn 1.656
_exptl_crystal_description block
_exptl_crystal_F_000 384
_exptl_crystal_size_max 0.180
_exptl_crystal_size_mid 0.160
_exptl_crystal_size_min 0.150
_refine_diff_density_max 0.299
_refine_diff_density_min -0.157
_refine_diff_density_rms 0.045
_refine_ls_abs_structure_details
;
 Flack x determined using 503 quotients [(I+)-(I-)]/[(I+)+(I-)]
 (Parsons, Flack and Wagner, Acta Cryst. B69 (2013) 249-259).
;
_refine_ls_abs_structure_Flack 0.05(5)
_refine_ls_extinction_method none
_refine_ls_goodness_of_fit_ref 1.081
_refine_ls_hydrogen_treatment mixed
_refine_ls_matrix_type full
_refine_ls_number_parameters 121
_refine_ls_number_reflns 1291
_refine_ls_number_restraints 0
_refine_ls_restrained_S_all 1.081
_refine_ls_R_factor_all 0.0272
_refine_ls_R_factor_gt 0.0269
_refine_ls_shift/su_max 0.000
_refine_ls_shift/su_mean 0.000
_refine_ls_structure_factor_coef Fsqd
_refine_ls_weighting_details 'w=1/[\s^2^(Fo^2^)+(0.0450P)^2^+0.1551P] where P=(Fo^2^+2Fc^2^)/3'
_refine_ls_weighting_scheme calc
_refine_ls_wR_factor_gt 0.0715
_refine_ls_wR_factor_ref 0.0718
_reflns_Friedel_coverage 0.651
_reflns_Friedel_fraction_full 0.986
_reflns_Friedel_fraction_max 0.986
_reflns_number_gt 1274
_reflns_number_total 1291
_reflns_threshold_expression 'I > 2\s(I)'
_cod_data_source_file d5sc07918g2.cif
_cod_data_source_block t_a
_cod_original_cell_volume 722.7(4)
_cod_database_code 1576903
_shelx_shelxl_version_number 2018/3
_shelx_space_group_comment
;
The symmetry employed for this shelxl refinement is uniquely defined
by the following loop, which should always be used as a source of
symmetry information in preference to the above space-group names.
They are only intended as comments.
;
_shelx_estimated_absorpt_t_min 0.798
_shelx_estimated_absorpt_t_max 0.827

loop_
_space_group_symop_operation_xyz
'x, y, z'
'-x+1/2, -y, z+1/2'
'-x, y+1/2, -z+1/2'
'x+1/2, -y+1/2, -z'

loop_
_atom_site_label
_atom_site_type_symbol
_atom_site_fract_x
_atom_site_fract_y
_atom_site_fract_z
_atom_site_U_iso_or_equiv
_atom_site_adp_type
_atom_site_occupancy
_atom_site_site_symmetry_order
_atom_site_calc_flag
_atom_site_refinement_flags_posn
_atom_site_refinement_flags_adp
_atom_site_refinement_flags_occupancy
_atom_site_disorder_assembly
_atom_site_disorder_group
O4 O 0.5232(2) 1.1249(2) 0.42416(8) 0.0251(3) Uani 1 1 d . . . . .
H4A H 0.453(3) 1.224(4) 0.4340(14) 0.038 Uiso 1 1 calc R U . . .
C4 C 0.3923(3) 0.9791(3) 0.38491(10) 0.0193(4) Uani 1 1 d . . . . .
H4 H 0.339048 1.038658 0.337845 0.023 Uiso 1 1 calc R U . . .
C1 C 0.1948(3) 0.5767(3) 0.38193(10) 0.0200(4) Uani 1 1 d . . . . .
H1 H 0.317(5) 0.590(5) 0.2337(18) 0.048(8) Uiso 1 1 d . . . . .
O5 O 0.7036(2) 0.8442(2) 0.32036(8) 0.0260(4) Uani 1 1 d . . . . .
H5 H 0.813(4) 0.825(4) 0.3420(10) 0.039 Uiso 1 1 calc R U . . .
C5 C 0.2048(3) 0.9164(3) 0.43484(11) 0.0234(4) Uani 1 1 d . . . . .
H5A H 0.259121 0.867549 0.482750 0.028 Uiso 1 1 calc R U . . .
H5B H 0.114820 1.034804 0.444466 0.028 Uiso 1 1 calc R U . . .
C2 C 0.3889(3) 0.6271(3) 0.33131(10) 0.0193(4) Uani 1 1 d . . . . .
H2 H 0.474832 0.502979 0.323895 0.023 Uiso 1 1 calc R U . . .
O6 O 0.3167(3) 0.7001(2) 0.26030(8) 0.0283(4) Uani 1 1 d . . . . .
C6 C 0.0342(3) 0.4339(3) 0.34446(12) 0.0254(4) Uani 1 1 d . . . . .
H6A H -0.039951 0.504194 0.303991 0.030 Uiso 1 1 calc R U . . .
H6B H 0.107101 0.315397 0.323703 0.030 Uiso 1 1 calc R U . . .
C3 C 0.5276(3) 0.7920(3) 0.36845(10) 0.0182(4) Uani 1 1 d . . . . .
H3 H 0.584357 0.738278 0.415963 0.022 Uiso 1 1 calc R U . . .
O1 O 0.0785(2) 0.7584(2) 0.40010(8) 0.0227(3) Uani 1 1 d . . . . .
O2 O 0.2789(2) 0.4868(2) 0.44809(7) 0.0227(3) Uani 1 1 d . . . . .
H2A H 0.185(4) 0.462(4) 0.4761(12) 0.034 Uiso 1 1 calc R U . . .
O3 O -0.1127(3) 0.3731(3) 0.40057(11) 0.0465(5) Uani 1 1 d . . . . .
H3A H -0.210(5) 0.286(6) 0.3804(10) 0.070 Uiso 1 1 calc R U . . .

loop_
_atom_site_aniso_label
_atom_site_aniso_U_11
_atom_site_aniso_U_22
_atom_site_aniso_U_33
_atom_site_aniso_U_23
_atom_site_aniso_U_13
_atom_site_aniso_U_12
O4 0.0210(6) 0.0201(7) 0.0340(7) -0.0040(6) -0.0005(6) -0.0036(6)
C4 0.0182(8) 0.0176(9) 0.0222(9) 0.0004(7) -0.0017(7) -0.0007(7)
C1 0.0183(8) 0.0175(9) 0.0242(9) -0.0015(7) -0.0012(7) 0.0021(7)
O5 0.0165(7) 0.0320(7) 0.0296(7) 0.0081(6) 0.0043(6) 0.0023(6)
C5 0.0204(9) 0.0204(9) 0.0294(10) -0.0068(7) 0.0035(8) -0.0029(7)
C2 0.0201(9) 0.0181(8) 0.0196(9) 0.0004(7) 0.0002(7) 0.0046(8)
O6 0.0387(8) 0.0265(8) 0.0197(7) -0.0001(6) -0.0052(6) 0.0024(6)
C6 0.0219(10) 0.0227(9) 0.0316(10) -0.0044(8) -0.0025(8) -0.0015(8)
C3 0.0157(8) 0.0208(9) 0.0183(8) 0.0044(7) 0.0008(7) 0.0008(8)
O1 0.0149(6) 0.0198(7) 0.0335(7) -0.0052(6) -0.0004(5) 0.0002(5)
O2 0.0215(7) 0.0244(7) 0.0222(6) 0.0038(5) 0.0014(5) -0.0017(5)
O3 0.0365(9) 0.0537(11) 0.0494(10) -0.0134(9) 0.0061(8) -0.0242(9)

loop_
_atom_type_symbol
_atom_type_description
_atom_type_scat_dispersion_real
_atom_type_scat_dispersion_imag
_atom_type_scat_source
C C 0.0181 0.0091 'International Tables Vol C Tables 4.2.6.8 and 6.1.1.4'
H H 0.0000 0.0000 'International Tables Vol C Tables 4.2.6.8 and 6.1.1.4'
O O 0.0492 0.0322 'International Tables Vol C Tables 4.2.6.8 and 6.1.1.4'

loop_
_geom_angle_atom_site_label_1
_geom_angle_atom_site_label_2
_geom_angle_atom_site_label_3
_geom_angle
_geom_angle_site_symmetry_1
_geom_angle_site_symmetry_3
_geom_angle_publ_flag
O4 C4 C3 108.23(14) . . ?
O4 C4 C5 109.35(15) . . ?
C3 C4 C5 108.85(15) . . ?
O2 C1 O1 110.19(15) . . ?
O2 C1 C6 110.67(16) . . ?
O1 C1 C6 105.96(15) . . ?
O2 C1 C2 106.38(14) . . ?
O1 C1 C2 110.67(15) . . ?
C6 C1 C2 113.02(16) . . ?
O1 C5 C4 111.27(15) . . ?
O6 C2 C3 108.97(15) . . ?
O6 C2 C1 109.92(14) . . ?
C3 C2 C1 109.97(14) . . ?
O3 C6 C1 106.87(16) . . ?
O5 C3 C4 110.49(15) . . ?
O5 C3 C2 110.06(15) . . ?
C4 C3 C2 109.67(14) . . ?
C1 O1 C5 114.61(14) . . ?

loop_
_geom_bond_atom_site_label_1
_geom_bond_atom_site_label_2
_geom_bond_distance
_geom_bond_site_symmetry_2
_geom_bond_publ_flag
O4 C4 1.434(2) . ?
C4 C3 1.513(3) . ?
C4 C5 1.523(3) . ?
C1 O2 1.415(2) . ?
C1 O1 1.426(2) . ?
C1 C6 1.521(3) . ?
C1 C2 1.543(2) . ?
O5 C3 1.431(2) . ?
C5 O1 1.437(2) . ?
C2 O6 1.422(2) . ?
C2 C3 1.530(3) . ?
C6 O3 1.411(3) . ?

loop_
_geom_torsion_atom_site_label_1
_geom_torsion_atom_site_label_2
_geom_torsion_atom_site_label_3
_geom_torsion_atom_site_label_4
_geom_torsion
_geom_torsion_site_symmetry_1
_geom_torsion_site_symmetry_2
_geom_torsion_site_symmetry_3
_geom_torsion_site_symmetry_4
_geom_torsion_publ_flag
O4 C4 C5 O1 -175.46(14) . . . . ?
C3 C4 C5 O1 -57.40(19) . . . . ?
O2 C1 C2 O6 174.38(14) . . . . ?
O1 C1 C2 O6 -65.92(19) . . . . ?
C6 C1 C2 O6 52.7(2) . . . . ?
O2 C1 C2 C3 -65.65(18) . . . . ?
O1 C1 C2 C3 54.05(18) . . . . ?
C6 C1 C2 C3 172.71(15) . . . . ?
O2 C1 C6 O3 50.8(2) . . . . ?
O1 C1 C6 O3 -68.6(2) . . . . ?
C2 C1 C6 O3 170.00(16) . . . . ?
O4 C4 C3 O5 -62.35(18) . . . . ?
C5 C4 C3 O5 178.89(15) . . . . ?
O4 C4 C3 C2 176.16(14) . . . . ?
C5 C4 C3 C2 57.40(19) . . . . ?
O6 C2 C3 O5 -57.38(18) . . . . ?
C1 C2 C3 O5 -177.92(14) . . . . ?
O6 C2 C3 C4 64.37(18) . . . . ?
C1 C2 C3 C4 -56.17(18) . . . . ?
O2 C1 O1 C5 61.64(19) . . . . ?
C6 C1 O1 C5 -178.61(15) . . . . ?
C2 C1 O1 C5 -55.7(2) . . . . ?
C4 C5 O1 C1 58.0(2) . . . . ?
